data_1507983
loop_
_publ_author_name
'Shima, Takanori'
'Luo, Yi'
'Stewart, Timothy'
'Bau, Robert'
'McIntyre, Garry J.'
'Mason, Sax A.'
'Hou, Zhaomin'

_publ_section_title
;
 Molecular heterometallic hydride clusters composed of rare-earth and
 d-transition metals.
;
_journal_issue 10
_journal_name_full 'Nature chemistry'
_journal_page_first 814
_journal_page_last 820
_journal_paper_doi 10.1038/nchem.1147
_journal_volume 3
_journal_year 2011
_chemical_formula_sum 'C65 H118 Ho4 Mo Si4'
_chemical_formula_weight 1767.61
_chemical_name_systematic
; 
 ? 
;
_space_group_IT_number 14
_symmetry_cell_setting monoclinic
_symmetry_space_group_name_Hall '-P 2yn'
_symmetry_space_group_name_H-M 'P 1 21/n 1'
_atom_sites_solution_hydrogens geom
_atom_sites_solution_primary direct
_atom_sites_solution_secondary difmap
_audit_creation_method SHELXL-97
_cell_angle_alpha 90.00
_cell_angle_beta 91.819(2)
_cell_angle_gamma 90.00
_cell_formula_units_Z 4
_cell_length_a 13.2501(13)
_cell_length_b 30.326(3)
_cell_length_c 18.0991(18)
_cell_measurement_reflns_used 45399
_cell_measurement_temperature 163(2)
_cell_measurement_theta_max 27.56
_cell_measurement_theta_min 1.31
_cell_volume 7269.0(12)
_computing_cell_refinement 'Bruker SMART'
_computing_data_collection 'Bruker SMART'
_computing_data_reduction 'Bruker SAINT'
_computing_molecular_graphics 'Diamond Ver.2.1d'
_computing_publication_material 'Bruker SHELXTL'
_computing_structure_refinement 'SHELXL-97 (Sheldrick, 1997)'
_computing_structure_solution 'SHELXS-97 (Sheldrick, 1990)'
_diffrn_ambient_temperature 163(2)
_diffrn_measured_fraction_theta_full 0.979
_diffrn_measured_fraction_theta_max 0.979
_diffrn_measurement_device_type 'CCD area detector'
_diffrn_measurement_method 'phi and omega scans'
_diffrn_radiation_monochromator graphite
_diffrn_radiation_source 'fine-focus sealed tube'
_diffrn_radiation_type MoK\a
_diffrn_radiation_wavelength 0.71073
_diffrn_reflns_av_R_equivalents 0.0417
_diffrn_reflns_av_sigmaI/netI 0.0762
_diffrn_reflns_limit_h_max 16
_diffrn_reflns_limit_h_min -17
_diffrn_reflns_limit_k_max 39
_diffrn_reflns_limit_k_min -35
_diffrn_reflns_limit_l_max 23
_diffrn_reflns_limit_l_min -13
_diffrn_reflns_number 45399
_diffrn_reflns_theta_full 27.56
_diffrn_reflns_theta_max 27.56
_diffrn_reflns_theta_min 1.31
_exptl_absorpt_coefficient_mu 4.571
_exptl_absorpt_correction_T_max 0.4617
_exptl_absorpt_correction_T_min 0.2622
_exptl_absorpt_correction_type multi-scan
_exptl_absorpt_process_details SADABS
_exptl_crystal_colour red
_exptl_crystal_density_diffrn 1.615
_exptl_crystal_density_method 'not measured'
_exptl_crystal_description block
_exptl_crystal_F_000 3496
_exptl_crystal_size_max 0.40
_exptl_crystal_size_mid 0.30
_exptl_crystal_size_min 0.20
_refine_diff_density_max 1.341
_refine_diff_density_min -0.911
_refine_diff_density_rms 0.135
_refine_ls_extinction_method none
_refine_ls_goodness_of_fit_ref 0.875
_refine_ls_hydrogen_treatment mixed
_refine_ls_matrix_type full
_refine_ls_number_parameters 626
_refine_ls_number_reflns 16446
_refine_ls_number_restraints 31
_refine_ls_restrained_S_all 0.875
_refine_ls_R_factor_all 0.0651
_refine_ls_R_factor_gt 0.0358
_refine_ls_shift/su_max 0.009
_refine_ls_shift/su_mean 0.000
_refine_ls_structure_factor_coef Fsqd
_refine_ls_weighting_details 'calc w=1/[\s^2^(Fo^2^)+(0.0250P)^2^+0.0000P] where P=(Fo^2^+2Fc^2^)/3'
_refine_ls_weighting_scheme calc
_refine_ls_wR_factor_gt 0.0634
_refine_ls_wR_factor_ref 0.0688
_reflns_number_gt 11122
_reflns_number_total 16446
_reflns_threshold_expression >2sigma(I)
_cod_data_source_file nchem.1147-s12.cif
_cod_data_source_block 3a_Ho
_cod_depositor_comments
;
The following automatic conversions were performed:

'_symmetry_cell_setting' value 'Monoclinic' changed to 'monoclinic'
according to /home/saulius/struct/CIF-dictionaries/cif_core.dic
dictionary named 'cif_core.dic' version 2.4.1 from
2010-06-29.

'_exptl_absorpt_correction_type' value 'Multi-scan'
changed to 'multi-scan' according to
/home/saulius/struct/CIF-dictionaries/cif_core.dic dictionary named
'cif_core.dic' version 2.4.1 from 2010-06-29.

Automatic conversion script
Id: cif_fix_values 1891 2012-01-12 08:04:46Z andrius 
;
_cod_original_cell_volume 7268.9(12)
_cod_original_sg_symbol_H-M P2(1)/n
_cod_database_code 1507983

loop_
_symmetry_equiv_pos_as_xyz
'x, y, z'
'-x+1/2, y+1/2, -z+1/2'
'-x, -y, -z'
'x-1/2, -y-1/2, z-1/2'

loop_
_atom_site_label
_atom_site_type_symbol
_atom_site_fract_x
_atom_site_fract_y
_atom_site_fract_z
_atom_site_U_iso_or_equiv
_atom_site_adp_type
_atom_site_occupancy
_atom_site_symmetry_multiplicity
_atom_site_calc_flag
_atom_site_refinement_flags
_atom_site_disorder_assembly
_atom_site_disorder_group
Ho1 Ho 0.845131(19) 0.947504(8) 0.717211(16) 0.03263(7) Uani 1 1 d D A .
Ho2 Ho 0.765830(18) 0.872974(7) 0.851630(14) 0.02639(6) Uani 1 1 d D . .
Ho3 Ho 1.014968(17) 0.864784(7) 0.771518(14) 0.02481(6) Uani 1 1 d D A .
Ho4 Ho 0.846936(18) 0.776598(7) 0.768515(15) 0.02652(6) Uani 1 1 d D A .
Mo1 Mo 0.80178(4) 0.850720(16) 0.64869(3) 0.03112(12) Uani 1 1 d D A .
Si2 Si 0.50951(13) 0.89662(7) 0.91368(12) 0.0576(5) Uani 1 1 d . . .
Si4 Si 0.62401(12) 0.68488(5) 0.76466(10) 0.0364(4) Uani 1 1 d . A .
C1 C 0.8345(5) 0.8595(2) 0.5257(3) 0.0463(16) Uani 1 1 d . . .
C2 C 0.8098(5) 0.81444(18) 0.5342(3) 0.0408(15) Uani 1 1 d . A .
C3 C 0.7104(4) 0.81203(17) 0.5584(3) 0.0353(14) Uani 1 1 d . . .
C4 C 0.6712(4) 0.85555(18) 0.5649(3) 0.0375(14) Uani 1 1 d . A .
C5 C 0.7493(5) 0.88443(18) 0.5441(3) 0.0480(17) Uani 1 1 d . A .
C6 C 0.9306(6) 0.8762(2) 0.4954(4) 0.083(3) Uani 1 1 d . A .
H6A H 0.9219 0.8803 0.4418 0.125 Uiso 1 1 calc R . .
H6B H 0.9847 0.8548 0.5056 0.125 Uiso 1 1 calc R . .
H6C H 0.9483 0.9044 0.5187 0.125 Uiso 1 1 calc R . .
C7 C 0.8758(5) 0.7760(2) 0.5131(4) 0.060(2) Uani 1 1 d . . .
H7A H 0.8524 0.7491 0.5375 0.091 Uiso 1 1 calc R A .
H7B H 0.9459 0.7820 0.5288 0.091 Uiso 1 1 calc R . .
H7C H 0.8717 0.7719 0.4594 0.091 Uiso 1 1 calc R . .
C8 C 0.6483(5) 0.77094(18) 0.5687(4) 0.062(2) Uani 1 1 d . A .
H8A H 0.6095 0.7645 0.5230 0.094 Uiso 1 1 calc R . .
H8B H 0.6019 0.7755 0.6091 0.094 Uiso 1 1 calc R . .
H8C H 0.6931 0.7461 0.5807 0.094 Uiso 1 1 calc R . .
C9 C 0.5658(5) 0.8687(2) 0.5783(4) 0.067(2) Uani 1 1 d . . .
H9A H 0.5252 0.8659 0.5324 0.100 Uiso 1 1 calc R A .
H9B H 0.5645 0.8993 0.5953 0.100 Uiso 1 1 calc R . .
H9C H 0.5380 0.8494 0.6161 0.100 Uiso 1 1 calc R . .
C10 C 0.7375(7) 0.9332(2) 0.5297(5) 0.099(3) Uani 1 1 d . . .
H10A H 0.8040 0.9473 0.5319 0.148 Uiso 1 1 calc R A .
H10B H 0.6947 0.9461 0.5672 0.148 Uiso 1 1 calc R . .
H10C H 0.7059 0.9377 0.4805 0.148 Uiso 1 1 calc R . .
C11 C 0.7730(7) 1.0242(3) 0.6811(6) 0.0472(9) Uani 0.696(8) 1 d P A 1
C12 C 0.8130(7) 1.0294(3) 0.7531(6) 0.0472(9) Uani 0.696(8) 1 d P A 1
C13 C 0.9151(7) 1.0272(3) 0.7491(6) 0.0472(9) Uani 0.696(8) 1 d P A 1
C14 C 0.9435(7) 1.0222(3) 0.6785(6) 0.0472(9) Uani 0.696(8) 1 d P A 1
C15 C 0.8578(7) 1.0211(3) 0.6390(6) 0.0472(9) Uani 0.696(8) 1 d P A 1
Si1 Si 0.6329(4) 1.03627(14) 0.6536(3) 0.0472(9) Uani 0.696(8) 1 d P A 1
C16 C 0.7518(7) 1.0423(2) 0.8173(5) 0.0472(9) Uani 0.696(8) 1 d P A 1
H16A H 0.7039 1.0187 0.8280 0.071 Uiso 0.696(8) 1 calc PR A 1
H16B H 0.7147 1.0695 0.8055 0.071 Uiso 0.696(8) 1 calc PR A 1
H16C H 0.7966 1.0472 0.8607 0.071 Uiso 0.696(8) 1 calc PR A 1
C17 C 0.9928(6) 1.0328(2) 0.8162(5) 0.0472(9) Uani 0.696(8) 1 d P A 1
H17A H 0.9663 1.0184 0.8600 0.071 Uiso 0.696(8) 1 calc PR A 1
H17B H 1.0031 1.0642 0.8263 0.071 Uiso 0.696(8) 1 calc PR A 1
H17C H 1.0573 1.0192 0.8040 0.071 Uiso 0.696(8) 1 calc PR A 1
C18 C 1.0493(7) 1.0220(3) 0.6485(6) 0.0472(9) Uani 0.696(8) 1 d P A 1
H18A H 1.0989 1.0194 0.6896 0.071 Uiso 0.696(8) 1 calc PR A 1
H18B H 1.0608 1.0496 0.6218 0.071 Uiso 0.696(8) 1 calc PR A 1
H18C H 1.0564 0.9970 0.6148 0.071 Uiso 0.696(8) 1 calc PR A 1
C19 C 0.8564(7) 1.0274(3) 0.5504(7) 0.0472(9) Uani 0.696(8) 1 d P A 1
H19A H 0.9037 1.0066 0.5288 0.071 Uiso 0.696(8) 1 calc PR A 1
H19B H 0.8765 1.0576 0.5385 0.071 Uiso 0.696(8) 1 calc PR A 1
H19C H 0.7881 1.0218 0.5302 0.071 Uiso 0.696(8) 1 calc PR A 1
C20 C 0.6082(9) 1.0441(3) 0.5498(7) 0.067(2) Uani 0.696(8) 1 d PD A 1
H20A H 0.6493 1.0686 0.5323 0.101 Uiso 0.696(8) 1 calc PR A 1
H20B H 0.5365 1.0508 0.5403 0.101 Uiso 0.696(8) 1 calc PR A 1
H20C H 0.6260 1.0171 0.5237 0.101 Uiso 0.696(8) 1 calc PR A 1
C21 C 0.5903(8) 1.0886(3) 0.6932(7) 0.067(2) Uani 0.696(8) 1 d PD A 1
H21A H 0.5805 1.0848 0.7463 0.101 Uiso 0.696(8) 1 calc PR A 1
H21B H 0.5264 1.0975 0.6689 0.101 Uiso 0.696(8) 1 calc PR A 1
H21C H 0.6413 1.1114 0.6857 0.101 Uiso 0.696(8) 1 calc PR A 1
C22 C 0.5561(6) 0.9894(2) 0.6792(4) 0.067(2) Uani 0.696(8) 1 d PD A 1
H22A H 0.5728 0.9639 0.6486 0.101 Uiso 0.696(8) 1 calc PR A 1
H22B H 0.4845 0.9968 0.6714 0.101 Uiso 0.696(8) 1 calc PR A 1
H22C H 0.5694 0.9823 0.7314 0.101 Uiso 0.696(8) 1 calc PR A 1
C11A C 0.7469(6) 1.0291(2) 0.6709(5) 0.040(2) Uani 0.304(8) 1 d PR A 2
C12A C 0.7690(7) 1.0294(2) 0.7560(4) 0.040(2) Uani 0.304(8) 1 d PR A 2
C13A C 0.8833(6) 1.0248(2) 0.7697(4) 0.040(2) Uani 0.304(8) 1 d PR A 2
C14A C 0.9324(6) 1.0217(2) 0.6936(5) 0.040(2) Uani 0.304(8) 1 d PR A 2
C15A C 0.8476(6) 1.02452(19) 0.6326(5) 0.040(2) Uani 0.304(8) 1 d PR A 2
Si1A Si 0.6329(8) 1.0351(3) 0.6322(4) 0.040(2) Uani 0.304(8) 1 d PR A 2
C16A C 0.6847(8) 1.0341(2) 0.8203(3) 0.040(2) Uani 0.304(8) 1 d PR A 2
H16D H 0.6455 1.0068 0.8229 0.060 Uiso 0.304(8) 1 d PR A 2
H16E H 0.6394 1.0587 0.8083 0.060 Uiso 0.304(8) 1 d PR A 2
H16F H 0.7192 1.0395 0.8682 0.060 Uiso 0.304(8) 1 d PR A 2
C17A C 0.9342(7) 1.0348(2) 0.8398(4) 0.040(2) Uani 0.304(8) 1 d PR A 2
H17D H 0.8908 1.0264 0.8801 0.060 Uiso 0.304(8) 1 d PR A 2
H17E H 0.9482 1.0666 0.8425 0.060 Uiso 0.304(8) 1 d PR A 2
H17F H 0.9981 1.0183 0.8438 0.060 Uiso 0.304(8) 1 d PR A 2
C18A C 1.0413(14) 1.0314(6) 0.6885(12) 0.040(2) Uani 0.304(8) 1 d P A 2
H18D H 1.0753 1.0062 0.6660 0.060 Uiso 0.304(8) 1 calc PR A 2
H18E H 1.0706 1.0366 0.7382 0.060 Uiso 0.304(8) 1 calc PR A 2
H18F H 1.0504 1.0577 0.6580 0.060 Uiso 0.304(8) 1 calc PR A 2
C19A C 0.8884(15) 1.0245(7) 0.5643(14) 0.040(2) Uani 0.304(8) 1 d P A 2
H19D H 0.8385 1.0134 0.5277 0.060 Uiso 0.304(8) 1 calc PR A 2
H19E H 0.9481 1.0054 0.5650 0.060 Uiso 0.304(8) 1 calc PR A 2
H19F H 0.9079 1.0546 0.5512 0.060 Uiso 0.304(8) 1 calc PR A 2
C23 C 0.6392(4) 0.88872(17) 0.9541(3) 0.0320(13) Uani 1 1 d . A .
C24 C 0.6809(4) 0.84697(17) 0.9737(3) 0.0343(13) Uani 1 1 d . A .
C25 C 0.7820(4) 0.85186(19) 0.9930(3) 0.0395(15) Uani 1 1 d . A .
C26 C 0.8061(4) 0.8959(2) 0.9899(3) 0.0423(16) Uani 1 1 d . A .
C27 C 0.7186(5) 0.92023(17) 0.9662(3) 0.0400(15) Uani 1 1 d . A .
Si3 Si 1.24624(12) 0.83845(6) 0.66260(10) 0.0411(4) Uani 1 1 d . A .
C28 C 0.6219(5) 0.80421(18) 0.9799(4) 0.059(2) Uani 1 1 d . . .
H28A H 0.6689 0.7793 0.9826 0.089 Uiso 1 1 calc R A .
H28B H 0.5765 0.8009 0.9365 0.089 Uiso 1 1 calc R . .
H28C H 0.5821 0.8049 1.0247 0.089 Uiso 1 1 calc R . .
C29 C 0.8533(5) 0.8160(2) 1.0227(4) 0.069(2) Uani 1 1 d . . .
H29A H 0.8753 0.7976 0.9817 0.103 Uiso 1 1 calc R A .
H29B H 0.8180 0.7976 1.0582 0.103 Uiso 1 1 calc R . .
H29C H 0.9123 0.8297 1.0474 0.103 Uiso 1 1 calc R . .
C30 C 0.9052(5) 0.9178(3) 1.0148(4) 0.081(3) Uani 1 1 d . . .
H30A H 0.9048 0.9232 1.0682 0.122 Uiso 1 1 calc R A .
H30B H 0.9126 0.9459 0.9888 0.122 Uiso 1 1 calc R . .
H30C H 0.9617 0.8983 1.0035 0.122 Uiso 1 1 calc R . .
C31 C 0.7087(6) 0.96927(19) 0.9642(4) 0.068(2) Uani 1 1 d . . .
H31A H 0.6805 0.9796 1.0105 0.101 Uiso 1 1 calc R A .
H31B H 0.6638 0.9779 0.9226 0.101 Uiso 1 1 calc R . .
H31C H 0.7754 0.9825 0.9582 0.101 Uiso 1 1 calc R . .
C32 C 0.4881(13) 0.9605(4) 0.8946(11) 0.059(3) Uani 0.50 1 d PD A 1
H32A H 0.5382 0.9710 0.8601 0.089 Uiso 0.50 1 calc PR A 1
H32B H 0.4955 0.9768 0.9412 0.089 Uiso 0.50 1 calc PR A 1
H32C H 0.4201 0.9651 0.8732 0.089 Uiso 0.50 1 calc PR A 1
C33 C 0.4136(10) 0.8831(4) 0.9779(8) 0.059(3) Uani 0.50 1 d PD A 1
H33A H 0.3474 0.8829 0.9522 0.089 Uiso 0.50 1 calc PR A 1
H33B H 0.4137 0.9051 1.0176 0.089 Uiso 0.50 1 calc PR A 1
H33C H 0.4272 0.8538 0.9991 0.089 Uiso 0.50 1 calc PR A 1
C34 C 0.4942(14) 0.8717(6) 0.8244(10) 0.059(3) Uani 0.50 1 d PD A 1
H34A H 0.4320 0.8826 0.8000 0.089 Uiso 0.50 1 calc PR A 1
H34B H 0.4901 0.8396 0.8298 0.089 Uiso 0.50 1 calc PR A 1
H34C H 0.5521 0.8792 0.7944 0.089 Uiso 0.50 1 calc PR A 1
C32A C 0.4609(14) 0.9501(6) 0.9049(13) 0.095(4) Uani 0.50 1 d PD A 2
H32D H 0.4316 0.9541 0.8549 0.143 Uiso 0.50 1 calc PR A 2
H32E H 0.5153 0.9715 0.9136 0.143 Uiso 0.50 1 calc PR A 2
H32F H 0.4085 0.9546 0.9412 0.143 Uiso 0.50 1 calc PR A 2
C33A C 0.4146(12) 0.8558(6) 0.9461(10) 0.095(4) Uani 0.50 1 d PD A 2
H33D H 0.3541 0.8569 0.9135 0.143 Uiso 0.50 1 calc PR A 2
H33E H 0.3962 0.8631 0.9967 0.143 Uiso 0.50 1 calc PR A 2
H33F H 0.4436 0.8261 0.9452 0.143 Uiso 0.50 1 calc PR A 2
C34A C 0.5219(15) 0.8760(8) 0.8087(12) 0.095(4) Uani 0.50 1 d PD A 2
H34D H 0.5532 0.8467 0.8084 0.143 Uiso 0.50 1 calc PR A 2
H34E H 0.5639 0.8967 0.7818 0.143 Uiso 0.50 1 calc PR A 2
H34F H 0.4547 0.8744 0.7847 0.143 Uiso 0.50 1 calc PR A 2
C35 C 1.2095(4) 0.85757(16) 0.7556(3) 0.0305(6) Uani 1 1 d . . .
C36 C 1.1882(4) 0.82936(17) 0.8167(3) 0.0305(6) Uani 1 1 d . A .
C37 C 1.1591(4) 0.85441(17) 0.8764(3) 0.0305(6) Uani 1 1 d . . .
C38 C 1.1631(4) 0.89928(17) 0.8560(3) 0.0305(6) Uani 1 1 d . A .
C39 C 1.1951(4) 0.90182(17) 0.7827(3) 0.0305(6) Uani 1 1 d . A .
C40 C 1.2084(4) 0.78044(16) 0.8195(4) 0.0463(16) Uani 1 1 d . . .
H40A H 1.2806 0.7753 0.8295 0.069 Uiso 1 1 calc R A .
H40B H 1.1883 0.7671 0.7719 0.069 Uiso 1 1 calc R . .
H40C H 1.1694 0.7671 0.8588 0.069 Uiso 1 1 calc R . .
C41 C 1.1377(4) 0.8371(2) 0.9524(3) 0.0552(18) Uani 1 1 d . A .
H41A H 1.0881 0.8131 0.9482 0.083 Uiso 1 1 calc R . .
H41B H 1.1107 0.8609 0.9825 0.083 Uiso 1 1 calc R . .
H41C H 1.2003 0.8258 0.9757 0.083 Uiso 1 1 calc R . .
C42 C 1.1483(4) 0.93823(18) 0.9071(4) 0.0498(17) Uani 1 1 d . . .
H42A H 1.1064 0.9293 0.9482 0.075 Uiso 1 1 calc R A .
H42B H 1.1148 0.9622 0.8796 0.075 Uiso 1 1 calc R . .
H42C H 1.2141 0.9484 0.9266 0.075 Uiso 1 1 calc R . .
C43 C 1.2224(4) 0.94420(17) 0.7433(4) 0.0479(17) Uani 1 1 d . . .
H43A H 1.1960 0.9695 0.7703 0.072 Uiso 1 1 calc R A .
H43B H 1.1928 0.9439 0.6930 0.072 Uiso 1 1 calc R . .
H43C H 1.2960 0.9466 0.7411 0.072 Uiso 1 1 calc R . .
C44 C 1.2843(6) 0.8836(2) 0.6009(4) 0.083(3) Uani 1 1 d . . .
H44A H 1.2265 0.9030 0.5907 0.124 Uiso 1 1 calc R A .
H44B H 1.3074 0.8711 0.5544 0.124 Uiso 1 1 calc R . .
H44C H 1.3392 0.9005 0.6249 0.124 Uiso 1 1 calc R . .
C45 C 1.1380(5) 0.8094(3) 0.6149(4) 0.098(3) Uani 1 1 d . . .
H45A H 1.1173 0.7843 0.6450 0.147 Uiso 1 1 calc R A .
H45B H 1.1588 0.7988 0.5665 0.147 Uiso 1 1 calc R . .
H45C H 1.0812 0.8298 0.6082 0.147 Uiso 1 1 calc R . .
C46 C 1.3521(5) 0.7985(2) 0.6679(4) 0.069(2) Uani 1 1 d . . .
H46A H 1.4090 0.8114 0.6962 0.104 Uiso 1 1 calc R A .
H46B H 1.3733 0.7914 0.6179 0.104 Uiso 1 1 calc R . .
H46C H 1.3301 0.7715 0.6924 0.104 Uiso 1 1 calc R . .
C47 C 0.7620(4) 0.69744(15) 0.7739(3) 0.0317(6) Uani 1 1 d . . .
C48 C 0.8385(4) 0.69345(15) 0.7214(3) 0.0317(6) Uani 1 1 d . A .
C49 C 0.9350(4) 0.69809(15) 0.7571(3) 0.0317(6) Uani 1 1 d . . .
C50 C 0.9182(4) 0.70459(15) 0.8327(3) 0.0317(6) Uani 1 1 d . A .
C51 C 0.8142(4) 0.70396(15) 0.8433(3) 0.0317(6) Uani 1 1 d . A .
C52 C 0.8273(5) 0.67901(17) 0.6415(3) 0.0442(16) Uani 1 1 d . . .
H52A H 0.8829 0.6912 0.6134 0.066 Uiso 1 1 calc R A .
H52B H 0.7628 0.6898 0.6204 0.066 Uiso 1 1 calc R . .
H52C H 0.8288 0.6467 0.6389 0.066 Uiso 1 1 calc R . .
C53 C 1.0342(4) 0.69182(18) 0.7214(4) 0.0516(18) Uani 1 1 d . A .
H53A H 1.0416 0.6608 0.7072 0.077 Uiso 1 1 calc R . .
H53B H 1.0890 0.7000 0.7564 0.077 Uiso 1 1 calc R . .
H53C H 1.0369 0.7105 0.6774 0.077 Uiso 1 1 calc R . .
C54 C 0.9980(5) 0.7073(2) 0.8938(4) 0.0563(19) Uani 1 1 d . . .
H54A H 0.9869 0.7338 0.9236 0.084 Uiso 1 1 calc R A .
H54B H 1.0649 0.7088 0.8724 0.084 Uiso 1 1 calc R . .
H54C H 0.9941 0.6811 0.9253 0.084 Uiso 1 1 calc R . .
C55 C 0.7674(4) 0.70424(18) 0.9181(3) 0.0443(16) Uani 1 1 d . . .
H55A H 0.7675 0.6742 0.9382 0.066 Uiso 1 1 calc R A .
H55B H 0.6978 0.7150 0.9131 0.066 Uiso 1 1 calc R . .
H55C H 0.8065 0.7236 0.9515 0.066 Uiso 1 1 calc R . .
C56 C 0.5471(4) 0.73399(18) 0.7875(4) 0.063(2) Uani 1 1 d . . .
H56A H 0.4760 0.7283 0.7742 0.095 Uiso 1 1 calc R A .
H56B H 0.5706 0.7595 0.7596 0.095 Uiso 1 1 calc R . .
H56C H 0.5541 0.7401 0.8406 0.095 Uiso 1 1 calc R . .
C57 C 0.5944(4) 0.63898(18) 0.8275(4) 0.0544(18) Uani 1 1 d . . .
H57A H 0.6403 0.6143 0.8189 0.082 Uiso 1 1 calc R A .
H57B H 0.5245 0.6294 0.8181 0.082 Uiso 1 1 calc R . .
H57C H 0.6028 0.6489 0.8789 0.082 Uiso 1 1 calc R . .
C58 C 0.5819(5) 0.6650(2) 0.6707(4) 0.061(2) Uani 1 1 d . . .
H58A H 0.6286 0.6422 0.6540 0.091 Uiso 1 1 calc R A .
H58B H 0.5813 0.6897 0.6359 0.091 Uiso 1 1 calc R . .
H58C H 0.5138 0.6525 0.6730 0.091 Uiso 1 1 calc R . .
C59 C 0.3351(6) 0.0579(2) 0.8294(5) 0.091(3) Uani 1 1 d . . .
H59A H 0.3556 0.0324 0.8001 0.136 Uiso 1 1 calc R . .
H59B H 0.2843 0.0487 0.8644 0.136 Uiso 1 1 calc R . .
H59C H 0.3941 0.0698 0.8566 0.136 Uiso 1 1 calc R . .
C60 C 0.2918(5) 0.0923(2) 0.7796(4) 0.0615(9) Uani 1 1 d . . .
C61 C 0.2391(5) 0.1277(2) 0.8071(4) 0.0615(9) Uani 1 1 d . . .
H61 H 0.2284 0.1295 0.8586 0.074 Uiso 1 1 calc R . .
C62 C 0.2022(5) 0.1601(2) 0.7611(4) 0.0615(9) Uani 1 1 d . . .
H62 H 0.1662 0.1841 0.7812 0.074 Uiso 1 1 calc R . .
C63 C 0.2161(5) 0.1584(2) 0.6877(4) 0.0615(9) Uani 1 1 d . . .
H63 H 0.1902 0.1810 0.6561 0.074 Uiso 1 1 calc R . .
C64 C 0.2682(5) 0.1234(2) 0.6594(4) 0.0615(9) Uani 1 1 d . . .
H64 H 0.2794 0.1222 0.6078 0.074 Uiso 1 1 calc R . .
C65 C 0.3049(5) 0.0899(2) 0.7050(4) 0.0615(9) Uani 1 1 d . . .
H65 H 0.3389 0.0654 0.6846 0.074 Uiso 1 1 calc R . .
C20A C 0.6186(19) 1.0283(7) 0.5310(12) 0.045(4) Uani 0.304(8) 1 d PD A 2
H20D H 0.6304 0.9974 0.5180 0.068 Uiso 0.304(8) 1 calc PR A 2
H20E H 0.6678 1.0470 0.5066 0.068 Uiso 0.304(8) 1 calc PR A 2
H20F H 0.5502 1.0368 0.5148 0.068 Uiso 0.304(8) 1 calc PR A 2
C21A C 0.5965(17) 1.0924(6) 0.6493(13) 0.045(4) Uani 0.304(8) 1 d PD A 2
H21D H 0.6214 1.1013 0.6986 0.068 Uiso 0.304(8) 1 calc PR A 2
H21E H 0.5227 1.0949 0.6465 0.068 Uiso 0.304(8) 1 calc PR A 2
H21F H 0.6258 1.1115 0.6120 0.068 Uiso 0.304(8) 1 calc PR A 2
C22A C 0.5339(15) 0.9958(7) 0.6757(12) 0.045(4) Uani 0.304(8) 1 d PD A 2
H22D H 0.5657 0.9674 0.6874 0.068 Uiso 0.304(8) 1 calc PR A 2
H22E H 0.4771 0.9913 0.6405 0.068 Uiso 0.304(8) 1 calc PR A 2
H22F H 0.5092 1.0090 0.7211 0.068 Uiso 0.304(8) 1 calc PR A 2
H1 H 0.737(4) 0.9321(15) 0.795(3) 0.050 Uiso 1 1 d . B 2
H2 H 0.998(3) 0.9265(15) 0.719(3) 0.050 Uiso 1 1 d . C 2
H3 H 0.992(3) 0.8008(15) 0.762(3) 0.050 Uiso 1 1 d . D 2
H4 H 0.748(4) 0.8031(15) 0.828(3) 0.050 Uiso 1 1 d . E 2
H5 H 0.903(4) 0.9066(15) 0.819(3) 0.050 Uiso 1 1 d . F 2
H6 H 0.903(4) 0.8296(15) 0.837(3) 0.050 Uiso 1 1 d . G 2
H7 H 0.7318(15) 0.8929(8) 0.680(3) 0.050 Uiso 1 1 d D H 2
H8 H 0.9042(16) 0.8835(8) 0.663(3) 0.050 Uiso 1 1 d D I 2
H9 H 0.7287(15) 0.8126(11) 0.692(2) 0.050 Uiso 1 1 d D J 2
H10 H 0.898(2) 0.8141(11) 0.6633(17) 0.050 Uiso 1 1 d D K 2
H11 H 0.8427 0.8552 0.7401 0.050 Uiso 1 1 d D L 2

loop_
_atom_site_aniso_label
_atom_site_aniso_U_11
_atom_site_aniso_U_22
_atom_site_aniso_U_33
_atom_site_aniso_U_23
_atom_site_aniso_U_13
_atom_site_aniso_U_12
Ho1 0.03416(15) 0.02079(12) 0.04261(18) 0.00621(12) -0.00383(13) 0.00009(11)
Ho2 0.02783(13) 0.02526(13) 0.02614(14) -0.00298(11) 0.00192(11) 0.00071(10)
Ho3 0.02406(12) 0.02290(12) 0.02729(14) 0.00234(11) -0.00205(11) -0.00182(10)
Ho4 0.02881(13) 0.02137(12) 0.02948(15) -0.00266(11) 0.00257(11) -0.00313(10)
Mo1 0.0319(3) 0.0409(3) 0.0205(3) -0.0029(2) -0.0013(2) -0.0052(2)
Si2 0.0344(10) 0.0816(14) 0.0566(14) 0.0056(12) -0.0012(10) 0.0041(10)
Si4 0.0360(9) 0.0260(8) 0.0473(11) -0.0009(8) -0.0002(8) -0.0052(7)
C1 0.065(4) 0.058(4) 0.016(3) -0.004(3) 0.007(3) -0.009(4)
C2 0.063(4) 0.035(3) 0.024(3) -0.008(3) -0.012(3) 0.009(3)
C3 0.046(4) 0.029(3) 0.030(3) -0.002(3) -0.014(3) -0.001(3)
C4 0.045(4) 0.036(3) 0.031(3) -0.008(3) -0.010(3) 0.007(3)
C5 0.090(5) 0.027(3) 0.027(4) 0.001(3) 0.001(4) 0.009(3)
C6 0.110(7) 0.096(6) 0.045(5) 0.000(5) 0.037(5) -0.029(5)
C7 0.078(5) 0.060(4) 0.043(4) -0.008(4) -0.004(4) 0.026(4)
C8 0.061(4) 0.047(4) 0.077(6) -0.007(4) -0.025(4) -0.014(3)
C9 0.063(5) 0.074(5) 0.060(5) -0.018(4) -0.032(4) 0.016(4)
C10 0.181(9) 0.043(4) 0.074(6) 0.008(4) 0.028(6) 0.015(5)
C11 0.0446(15) 0.0273(14) 0.070(2) 0.0129(13) 0.0054(15) 0.0005(11)
C12 0.0446(15) 0.0273(14) 0.070(2) 0.0129(13) 0.0054(15) 0.0005(11)
C13 0.0446(15) 0.0273(14) 0.070(2) 0.0129(13) 0.0054(15) 0.0005(11)
C14 0.0446(15) 0.0273(14) 0.070(2) 0.0129(13) 0.0054(15) 0.0005(11)
C15 0.0446(15) 0.0273(14) 0.070(2) 0.0129(13) 0.0054(15) 0.0005(11)
Si1 0.0446(15) 0.0273(14) 0.070(2) 0.0129(13) 0.0054(15) 0.0005(11)
C16 0.0446(15) 0.0273(14) 0.070(2) 0.0129(13) 0.0054(15) 0.0005(11)
C17 0.0446(15) 0.0273(14) 0.070(2) 0.0129(13) 0.0054(15) 0.0005(11)
C18 0.0446(15) 0.0273(14) 0.070(2) 0.0129(13) 0.0054(15) 0.0005(11)
C19 0.0446(15) 0.0273(14) 0.070(2) 0.0129(13) 0.0054(15) 0.0005(11)
C20 0.060(5) 0.042(4) 0.100(6) -0.006(4) -0.002(4) 0.008(3)
C21 0.060(5) 0.042(4) 0.100(6) -0.006(4) -0.002(4) 0.008(3)
C22 0.060(5) 0.042(4) 0.100(6) -0.006(4) -0.002(4) 0.008(3)
C11A 0.039(3) 0.030(3) 0.051(4) 0.000(3) -0.006(3) 0.004(2)
C12A 0.039(3) 0.030(3) 0.051(4) 0.000(3) -0.006(3) 0.004(2)
C13A 0.039(3) 0.030(3) 0.051(4) 0.000(3) -0.006(3) 0.004(2)
C14A 0.039(3) 0.030(3) 0.051(4) 0.000(3) -0.006(3) 0.004(2)
C15A 0.039(3) 0.030(3) 0.051(4) 0.000(3) -0.006(3) 0.004(2)
Si1A 0.039(3) 0.030(3) 0.051(4) 0.000(3) -0.006(3) 0.004(2)
C16A 0.039(3) 0.030(3) 0.051(4) 0.000(3) -0.006(3) 0.004(2)
C17A 0.039(3) 0.030(3) 0.051(4) 0.000(3) -0.006(3) 0.004(2)
C18A 0.039(3) 0.030(3) 0.051(4) 0.000(3) -0.006(3) 0.004(2)
C19A 0.039(3) 0.030(3) 0.051(4) 0.000(3) -0.006(3) 0.004(2)
C23 0.033(3) 0.037(3) 0.026(3) 0.000(3) 0.001(3) 0.002(2)
C24 0.044(3) 0.039(3) 0.021(3) 0.003(3) 0.009(3) 0.007(3)
C25 0.042(4) 0.046(4) 0.030(4) -0.003(3) 0.000(3) 0.008(3)
C26 0.030(3) 0.071(4) 0.026(3) -0.018(3) 0.000(3) -0.007(3)
C27 0.066(4) 0.030(3) 0.026(3) -0.012(3) 0.018(3) -0.004(3)
Si3 0.0325(9) 0.0549(11) 0.0360(11) 0.0024(9) 0.0039(8) 0.0032(8)
C28 0.087(5) 0.039(4) 0.052(5) 0.003(3) 0.027(4) -0.009(3)
C29 0.082(5) 0.080(5) 0.043(5) 0.006(4) -0.007(4) 0.026(4)
C30 0.058(5) 0.124(7) 0.061(5) -0.032(5) -0.006(4) -0.030(5)
C31 0.111(6) 0.047(4) 0.045(5) -0.016(4) 0.015(4) -0.003(4)
C32 0.052(6) 0.064(6) 0.062(7) 0.004(5) -0.001(5) 0.011(5)
C33 0.052(6) 0.064(6) 0.062(7) 0.004(5) -0.001(5) 0.011(5)
C34 0.052(6) 0.064(6) 0.062(7) 0.004(5) -0.001(5) 0.011(5)
C32A 0.060(8) 0.135(10) 0.090(10) 0.013(8) -0.022(7) -0.017(7)
C33A 0.060(8) 0.135(10) 0.090(10) 0.013(8) -0.022(7) -0.017(7)
C34A 0.060(8) 0.135(10) 0.090(10) 0.013(8) -0.022(7) -0.017(7)
C35 0.0225(12) 0.0350(13) 0.0337(16) 0.0028(12) -0.0033(12) -0.0018(11)
C36 0.0225(12) 0.0350(13) 0.0337(16) 0.0028(12) -0.0033(12) -0.0018(11)
C37 0.0225(12) 0.0350(13) 0.0337(16) 0.0028(12) -0.0033(12) -0.0018(11)
C38 0.0225(12) 0.0350(13) 0.0337(16) 0.0028(12) -0.0033(12) -0.0018(11)
C39 0.0225(12) 0.0350(13) 0.0337(16) 0.0028(12) -0.0033(12) -0.0018(11)
C40 0.042(4) 0.038(3) 0.059(5) 0.016(3) 0.002(3) 0.007(3)
C41 0.046(4) 0.084(5) 0.036(4) 0.017(4) -0.005(3) -0.002(4)
C42 0.045(4) 0.051(4) 0.053(5) -0.018(3) -0.004(3) -0.002(3)
C43 0.038(3) 0.037(3) 0.069(5) 0.011(3) 0.003(3) -0.007(3)
C44 0.116(7) 0.081(5) 0.054(5) 0.015(4) 0.045(5) 0.013(5)
C45 0.066(5) 0.186(9) 0.042(5) -0.027(6) 0.006(4) -0.029(6)
C46 0.066(5) 0.073(5) 0.068(6) -0.007(4) 0.014(4) 0.014(4)
C47 0.0385(14) 0.0212(11) 0.0353(16) 0.0009(12) 0.0014(12) -0.0018(11)
C48 0.0385(14) 0.0212(11) 0.0353(16) 0.0009(12) 0.0014(12) -0.0018(11)
C49 0.0385(14) 0.0212(11) 0.0353(16) 0.0009(12) 0.0014(12) -0.0018(11)
C50 0.0385(14) 0.0212(11) 0.0353(16) 0.0009(12) 0.0014(12) -0.0018(11)
C51 0.0385(14) 0.0212(11) 0.0353(16) 0.0009(12) 0.0014(12) -0.0018(11)
C52 0.066(4) 0.031(3) 0.037(4) -0.002(3) 0.003(3) -0.003(3)
C53 0.039(4) 0.034(3) 0.082(6) -0.003(3) 0.011(4) 0.005(3)
C54 0.058(4) 0.054(4) 0.055(5) 0.006(4) -0.021(4) -0.001(3)
C55 0.059(4) 0.035(3) 0.039(4) 0.005(3) 0.005(3) -0.005(3)
C56 0.040(4) 0.038(4) 0.111(7) -0.012(4) -0.015(4) 0.001(3)
C57 0.047(4) 0.047(4) 0.070(5) 0.003(4) 0.016(4) -0.014(3)
C58 0.058(4) 0.057(4) 0.066(5) -0.005(4) -0.015(4) -0.023(3)
C59 0.123(7) 0.064(5) 0.086(7) 0.012(5) 0.006(6) 0.002(5)
C60 0.0561(18) 0.067(2) 0.061(2) -0.0055(19) 0.0030(18) -0.0055(15)
C61 0.0561(18) 0.067(2) 0.061(2) -0.0055(19) 0.0030(18) -0.0055(15)
C62 0.0561(18) 0.067(2) 0.061(2) -0.0055(19) 0.0030(18) -0.0055(15)
C63 0.0561(18) 0.067(2) 0.061(2) -0.0055(19) 0.0030(18) -0.0055(15)
C64 0.0561(18) 0.067(2) 0.061(2) -0.0055(19) 0.0030(18) -0.0055(15)
C65 0.0561(18) 0.067(2) 0.061(2) -0.0055(19) 0.0030(18) -0.0055(15)
C20A 0.040(8) 0.036(7) 0.060(10) 0.000(6) 0.001(7) 0.016(6)
C21A 0.040(8) 0.036(7) 0.060(10) 0.000(6) 0.001(7) 0.016(6)
C22A 0.040(8) 0.036(7) 0.060(10) 0.000(6) 0.001(7) 0.016(6)

loop_
_atom_type_symbol
_atom_type_description
_atom_type_scat_dispersion_real
_atom_type_scat_dispersion_imag
_atom_type_scat_source
C C 0.0033 0.0016 'International Tables Vol C Tables 4.2.6.8 and 6.1.1.4'
H H 0.0000 0.0000 'International Tables Vol C Tables 4.2.6.8 and 6.1.1.4'
Si Si 0.0817 0.0704 'International Tables Vol C Tables 4.2.6.8 and 6.1.1.4'
Mo Mo -1.6832 0.6857 'International Tables Vol C Tables 4.2.6.8 and 6.1.1.4'
Ho Ho -0.2175 4.6783 'International Tables Vol C Tables 4.2.6.8 and 6.1.1.4'

loop_
_geom_angle_atom_site_label_1
_geom_angle_atom_site_label_2
_geom_angle_atom_site_label_3
_geom_angle
C14A Ho1 C13A 34.92(9)
C14A Ho1 C11 48.5(3)
C13A Ho1 C11 48.8(3)
C14A Ho1 C12 44.4(3)
C13A Ho1 C12 21.8(2)
C11 Ho1 C12 31.3(3)
C14A Ho1 C13 23.2(3)
C13A Ho1 C13 12.6(3)
C11 Ho1 C13 50.2(3)
C12 Ho1 C13 30.0(2)
C14A Ho1 C15 30.5(3)
C13A Ho1 C15 54.2(3)
C11 Ho1 C15 30.5(3)
C12 Ho1 C15 49.0(3)
C13 Ho1 C15 47.2(3)
C14A Ho1 C14 6.1(3)
C13A Ho1 C14 41.0(3)
C11 Ho1 C14 50.4(3)
C12 Ho1 C14 49.7(3)
C13 Ho1 C14 29.2(3)
C15 Ho1 C14 28.5(3)
C14A Ho1 C12A 55.17(12)
C13A Ho1 C12A 33.00(8)
C11 Ho1 C12A 29.3(3)
C12 Ho1 C12A 12.0(2)
C13 Ho1 C12A 42.0(3)
C15 Ho1 C12A 54.0(3)
C14 Ho1 C12A 60.1(3)
C14A Ho1 C15A 33.33(8)
C13A Ho1 C15A 55.61(14)
C11 Ho1 C15A 28.6(3)
C12 Ho1 C15A 49.1(3)
C13 Ho1 C15A 49.2(3)
C15 Ho1 C15A 3.1(3)
C14 Ho1 C15A 31.5(3)
C12A Ho1 C15A 53.28(11)
C14A Ho1 C11A 53.63(11)
C13A Ho1 C11A 53.98(17)
C11 Ho1 C11A 5.6(3)
C12 Ho1 C11A 35.5(3)
C13 Ho1 C11A 55.7(3)
C15 Ho1 C11A 33.4(3)
C14 Ho1 C11A 55.3(3)
C12A Ho1 C11A 31.73(13)
C15A Ho1 C11A 31.03(8)
C14A Ho1 Mo1 143.8(2)
C13A Ho1 Mo1 178.6(2)
C11 Ho1 Mo1 131.2(2)
C12 Ho1 Mo1 159.0(2)
C13 Ho1 Mo1 166.0(2)
C15 Ho1 Mo1 125.0(2)
C14 Ho1 Mo1 137.7(2)
C12A Ho1 Mo1 147.91(17)
C15A Ho1 Mo1 123.63(19)
C11A Ho1 Mo1 126.15(17)
C14A Ho1 Ho3 112.73(16)
C13A Ho1 Ho3 115.70(17)
C11 Ho1 Ho3 161.0(2)
C12 Ho1 Ho3 136.4(2)
C13 Ho1 Ho3 112.11(19)
C15 Ho1 Ho3 134.8(2)
C14 Ho1 Ho3 111.19(19)
C12A Ho1 Ho3 143.82(15)
C15A Ho1 Ho3 137.45(15)
C11A Ho1 Ho3 166.35(15)
Mo1 Ho1 Ho3 63.919(12)
C23 Ho2 C27 32.00(16)
C23 Ho2 C24 31.62(15)
C27 Ho2 C24 51.58(17)
C23 Ho2 C26 52.16(16)
C27 Ho2 C26 31.58(17)
C24 Ho2 C26 50.30(18)
C23 Ho2 C25 51.98(16)
C27 Ho2 C25 51.54(17)
C24 Ho2 C25 30.38(16)
C26 Ho2 C25 30.24(17)
C23 Ho2 Ho4 133.09(11)
C27 Ho2 Ho4 152.94(13)
C24 Ho2 Ho4 104.95(11)
C26 Ho2 Ho4 125.28(14)
C25 Ho2 Ho4 101.47(12)
C23 Ho2 Ho1 126.47(11)
C27 Ho2 Ho1 106.36(12)
C24 Ho2 Ho1 157.09(11)
C26 Ho2 Ho1 115.62(14)
C25 Ho2 Ho1 144.30(13)
Ho4 Ho2 Ho1 97.947(11)
C23 Ho2 Ho3 155.80(12)
C27 Ho2 Ho3 126.45(13)
C24 Ho2 Ho3 136.72(12)
C26 Ho2 Ho3 103.68(12)
C25 Ho2 Ho3 108.75(13)
Ho4 Ho2 Ho3 58.354(7)
Ho1 Ho2 Ho3 58.287(7)
C35 Ho3 C39 31.89(15)
C35 Ho3 C36 31.66(15)
C39 Ho3 C36 51.28(15)
C35 Ho3 C38 52.01(17)
C39 Ho3 C38 30.81(16)
C36 Ho3 C38 50.56(16)
C35 Ho3 C37 51.84(17)
C39 Ho3 C37 51.01(16)
C36 Ho3 C37 30.27(15)
C38 Ho3 C37 30.70(15)
C35 Ho3 Ho4 124.56(11)
C39 Ho3 Ho4 154.81(11)
C36 Ho3 Ho4 103.98(11)
C38 Ho3 Ho4 140.38(11)
C37 Ho3 Ho4 111.33(11)
C35 Ho3 Ho1 131.21(11)
C39 Ho3 Ho1 106.80(11)
C36 Ho3 Ho1 157.82(11)
C38 Ho3 Ho1 109.64(11)
C37 Ho3 Ho1 136.52(11)
Ho4 Ho3 Ho1 98.134(11)
C35 Ho3 Mo1 133.36(12)
C39 Ho3 Mo1 142.68(12)
C36 Ho3 Mo1 143.93(12)
C38 Ho3 Mo1 163.74(11)
C37 Ho3 Mo1 164.74(11)
Ho4 Ho3 Mo1 53.429(10)
Ho1 Ho3 Mo1 54.497(10)
C35 Ho3 Ho2 162.97(12)
C39 Ho3 Ho2 140.03(12)
C36 Ho3 Ho2 133.78(12)
C38 Ho3 Ho2 113.81(12)
C37 Ho3 Ho2 111.14(12)
Ho4 Ho3 Ho2 58.194(8)
Ho1 Ho3 Ho2 58.711(8)
Mo1 Ho3 Ho2 63.114(12)
C51 Ho4 C50 30.80(15)
C51 Ho4 C47 31.38(16)
C50 Ho4 C47 51.76(16)
C51 Ho4 C49 50.96(17)
C50 Ho4 C49 30.80(16)
C47 Ho4 C49 51.79(16)
C51 Ho4 C48 50.62(17)
C50 Ho4 C48 50.76(16)
C47 Ho4 C48 30.90(16)
C49 Ho4 C48 30.96(15)
C51 Ho4 Mo1 156.44(12)
C50 Ho4 Mo1 161.35(12)
C47 Ho4 Mo1 126.55(12)
C49 Ho4 Mo1 130.95(12)
C48 Ho4 Mo1 116.57(12)
C51 Ho4 Ho2 115.08(12)
C50 Ho4 Ho2 128.17(12)
C47 Ho4 Ho2 127.43(12)
C49 Ho4 Ho2 158.20(12)
C48 Ho4 Ho2 157.68(12)
Mo1 Ho4 Ho2 69.209(13)
C51 Ho4 Ho3 138.77(12)
C50 Ho4 Ho3 114.20(11)
C47 Ho4 Ho3 165.13(11)
C49 Ho4 Ho3 114.01(11)
C48 Ho4 Ho3 138.87(12)
Mo1 Ho4 Ho3 64.664(11)
Ho2 Ho4 Ho3 63.452(9)
C5 Mo1 C4 36.6(2)
C5 Mo1 C1 36.1(2)
C4 Mo1 C1 60.5(2)
C5 Mo1 C3 59.7(2)
C4 Mo1 C3 36.14(17)
C1 Mo1 C3 59.1(2)
C5 Mo1 C2 59.39(19)
C4 Mo1 C2 59.7(2)
C1 Mo1 C2 35.40(19)
C3 Mo1 C2 34.93(19)
C5 Mo1 Ho4 161.51(15)
C4 Mo1 Ho4 128.84(15)
C1 Mo1 Ho4 135.11(17)
C3 Mo1 Ho4 101.91(13)
C2 Mo1 Ho4 104.98(14)
C5 Mo1 Ho1 87.51(15)
C4 Mo1 Ho1 108.69(14)
C1 Mo1 Ho1 103.30(16)
C3 Mo1 Ho1 144.29(13)
C2 Mo1 Ho1 138.66(15)
Ho4 Mo1 Ho1 110.760(17)
C5 Mo1 Ho3 133.65(18)
C4 Mo1 Ho3 168.97(14)
C1 Mo1 Ho3 114.86(16)
C3 Mo1 Ho3 152.24(14)
C2 Mo1 Ho3 123.26(15)
Ho4 Mo1 Ho3 61.907(11)
Ho1 Mo1 Ho3 61.584(10)
C32A Si2 C34 106.1(11)
C32A Si2 C33 90.3(8)
C34 Si2 C33 115.2(7)
C32A Si2 C23 119.2(6)
C34 Si2 C23 112.2(6)
C33 Si2 C23 112.3(5)
C32A Si2 C33A 113.1(8)
C34 Si2 C33A 86.9(8)
C33 Si2 C33A 31.8(6)
C23 Si2 C33A 114.4(5)
C32A Si2 C32 14.2(9)
C34 Si2 C32 104.1(7)
C33 Si2 C32 103.6(6)
C23 Si2 C32 108.6(5)
C33A Si2 C32 127.2(7)
C32A Si2 C34A 104.1(9)
C34 Si2 C34A 13.2(9)
C33 Si2 C34A 128.3(8)
C23 Si2 C34A 103.2(7)
C33A Si2 C34A 99.6(8)
C32 Si2 C34A 98.9(10)
C57 Si4 C56 109.8(3)
C57 Si4 C47 109.0(3)
C56 Si4 C47 111.0(2)
C57 Si4 C58 104.7(3)
C56 Si4 C58 108.1(3)
C47 Si4 C58 114.1(3)
C5 C1 C2 107.7(6)
C5 C1 C6 127.3(6)
C2 C1 C6 124.8(6)
C5 C1 Mo1 69.9(3)
C2 C1 Mo1 74.4(3)
C6 C1 Mo1 125.9(4)
C3 C2 C1 107.9(5)
C3 C2 C7 126.4(5)
C1 C2 C7 125.4(6)
C3 C2 Mo1 71.3(3)
C1 C2 Mo1 70.2(3)
C7 C2 Mo1 128.7(4)
C2 C3 C4 109.0(5)
C2 C3 C8 127.1(5)
C4 C3 C8 123.6(5)
C2 C3 Mo1 73.7(3)
C4 C3 Mo1 70.0(3)
C8 C3 Mo1 127.2(4)
C5 C4 C3 106.2(5)
C5 C4 C9 125.4(5)
C3 C4 C9 127.7(6)
C5 C4 Mo1 70.7(3)
C3 C4 Mo1 73.9(3)
C9 C4 Mo1 127.7(4)
C1 C5 C4 109.2(5)
C1 C5 C10 124.5(7)
C4 C5 C10 125.4(6)
C1 C5 Mo1 74.0(3)
C4 C5 Mo1 72.7(3)
C10 C5 Mo1 128.4(5)
C15 C11 C12 103.4(8)
C15 C11 Si1 131.2(8)
C12 C11 Si1 123.2(8)
C15 C11 Ho1 77.3(5)
C12 C11 Ho1 75.0(5)
Si1 C11 Ho1 125.2(4)
C13 C12 C11 107.0(9)
C13 C12 C16 128.5(10)
C11 C12 C16 123.8(8)
C13 C12 Ho1 76.6(5)
C11 C12 Ho1 73.7(5)
C16 C12 Ho1 122.9(5)
C14 C13 C12 111.3(9)
C14 C13 C17 123.1(8)
C12 C13 C17 125.5(9)
C14 C13 Ho1 78.3(5)
C12 C13 Ho1 73.4(5)
C17 C13 Ho1 118.9(5)
C15 C14 C13 104.8(9)
C15 C14 C18 126.3(10)
C13 C14 C18 128.7(9)
C15 C14 Ho1 73.1(5)
C13 C14 Ho1 72.5(5)
C18 C14 Ho1 123.0(5)
C14 C15 C11 113.5(10)
C14 C15 C19 121.2(9)
C11 C15 C19 123.8(8)
C14 C15 Ho1 78.4(6)
C11 C15 Ho1 72.2(5)
C19 C15 Ho1 129.1(6)
C22 Si1 C21 113.2(5)
C22 Si1 C20 105.6(5)
C21 Si1 C20 103.3(5)
C22 Si1 C11 109.0(4)
C21 Si1 C11 111.5(5)
C20 Si1 C11 114.1(6)
C15A C11A C12A 108.05(7)
C15A C11A Si1A 128.0(3)
C12A C11A Si1A 123.9(3)
C15A C11A Ho1 70.4(2)
C12A C11A Ho1 69.6(3)
Si1A C11A Ho1 127.7(3)
C13A C12A C11A 108.21(9)
C13A C12A C16A 125.62(11)
C11A C12A C16A 126.2
C13A C12A Ho1 66.15(17)
C11A C12A Ho1 78.64(19)
C16A C12A Ho1 121.05(17)
C17A C13A C12A 123.5
C17A C13A C14A 126.55(9)
C12A C13A C14A 107.67(9)
C17A C13A Ho1 126.42(15)
C12A C13A Ho1 80.85(19)
C14A C13A Ho1 72.43(18)
C18A C14A C13A 118.9(10)
C18A C14A C15A 129.1(9)
C13A C14A C15A 108.37(7)
C18A C14A Ho1 129.0(8)
C13A C14A Ho1 72.7(2)
C15A C14A Ho1 81.22(19)
C19A C15A C11A 142.0(9)
C19A C15A C14A 110.2(9)
C11A C15A C14A 107.7
C19A C15A Ho1 120.5(9)
C11A C15A Ho1 78.54(18)
C14A C15A Ho1 65.4(2)
C11A Si1A C21A 106.1(8)
C11A Si1A C20A 118.0(10)
C21A Si1A C20A 104.8(9)
C11A Si1A C22A 112.1(7)
C21A Si1A C22A 109.0(11)
C20A Si1A C22A 106.4(11)
C24 C23 C27 106.1(5)
C24 C23 Si2 124.0(4)
C27 C23 Si2 129.7(4)
C24 C23 Ho2 76.1(3)
C27 C23 Ho2 75.1(3)
Si2 C23 Ho2 110.8(2)
C25 C24 C23 109.5(5)
C25 C24 C28 124.8(5)
C23 C24 C28 125.5(5)
C25 C24 Ho2 75.1(3)
C23 C24 Ho2 72.3(3)
C28 C24 Ho2 123.5(4)
C26 C25 C24 108.6(5)
C26 C25 C29 124.4(6)
C24 C25 C29 126.6(6)
C26 C25 Ho2 74.7(4)
C24 C25 Ho2 74.6(3)
C29 C25 Ho2 123.0(4)
C25 C26 C27 109.1(5)
C25 C26 C30 127.4(6)
C27 C26 C30 123.2(6)
C25 C26 Ho2 75.0(3)
C27 C26 Ho2 73.3(3)
C30 C26 Ho2 122.8(4)
C26 C27 C23 106.7(5)
C26 C27 C31 126.2(6)
C23 C27 C31 126.7(6)
C26 C27 Ho2 75.1(3)
C23 C27 Ho2 72.9(3)
C31 C27 Ho2 123.4(4)
C44 Si3 C46 107.2(3)
C44 Si3 C35 113.6(3)
C46 Si3 C35 112.1(3)
C44 Si3 C45 106.9(4)
C46 Si3 C45 106.5(4)
C35 Si3 C45 110.2(3)
C36 C35 C39 105.2(5)
C36 C35 Si3 125.1(4)
C39 C35 Si3 129.7(4)
C36 C35 Ho3 75.3(3)
C39 C35 Ho3 75.1(3)
Si3 C35 Ho3 114.4(2)
C37 C36 C35 109.9(5)
C37 C36 C40 124.5(5)
C35 C36 C40 125.0(5)
C37 C36 Ho3 76.0(3)
C35 C36 Ho3 73.1(3)
C40 C36 Ho3 124.2(3)
C36 C37 C38 108.1(5)
C36 C37 C41 125.8(5)
C38 C37 C41 125.8(5)
C36 C37 Ho3 73.7(3)
C38 C37 Ho3 74.5(3)
C41 C37 Ho3 122.6(3)
C39 C38 C37 108.3(5)
C39 C38 C42 125.5(5)
C37 C38 C42 125.8(5)
C39 C38 Ho3 73.6(3)
C37 C38 Ho3 74.8(3)
C42 C38 Ho3 123.3(3)
C38 C39 C35 108.4(5)
C38 C39 C43 124.9(5)
C35 C39 C43 126.3(5)
C38 C39 Ho3 75.5(3)
C35 C39 Ho3 73.0(3)
C43 C39 Ho3 123.5(3)
C48 C47 C51 105.3(5)
C48 C47 Si4 129.9(4)
C51 C47 Si4 123.5(4)
C48 C47 Ho4 74.9(3)
C51 C47 Ho4 73.3(3)
Si4 C47 Ho4 126.6(2)
C47 C48 C49 109.8(5)
C47 C48 C52 128.0(5)
C49 C48 C52 121.6(5)
C47 C48 Ho4 74.2(3)
C49 C48 Ho4 74.5(3)
C52 C48 Ho4 125.6(3)
C50 C49 C48 106.8(5)
C50 C49 C53 127.3(5)
C48 C49 C53 125.5(5)
C50 C49 Ho4 73.5(3)
C48 C49 Ho4 74.6(3)
C53 C49 Ho4 122.7(3)
C51 C50 C49 108.5(5)
C51 C50 C54 124.9(5)
C49 C50 C54 126.4(5)
C51 C50 Ho4 74.3(3)
C49 C50 Ho4 75.7(3)
C54 C50 Ho4 120.8(3)
C50 C51 C47 109.5(5)
C50 C51 C55 124.0(5)
C47 C51 C55 126.1(5)
C50 C51 Ho4 74.9(3)
C47 C51 Ho4 75.3(3)
C55 C51 Ho4 122.5(3)
C65 C60 C61 118.6(7)
C65 C60 C59 120.2(7)
C61 C60 C59 121.2(7)
C62 C61 C60 120.9(7)
C63 C62 C61 121.1(7)
C62 C63 C64 118.8(7)
C63 C64 C65 121.0(7)
C60 C65 C64 119.6(7)

loop_
_geom_bond_atom_site_label_1
_geom_bond_atom_site_label_2
_geom_bond_distance
Ho1 C14A 2.571(6)
Ho1 C13A 2.575(8)
Ho1 C11 2.589(8)
Ho1 C12 2.605(8)
Ho1 C13 2.645(9)
Ho1 C15 2.653(9)
Ho1 C14 2.716(8)
Ho1 C12A 2.779(9)
Ho1 C15A 2.794(7)
Ho1 C11A 2.906(6)
Ho1 Mo1 3.2307(6)
Ho1 Ho3 3.4903(4)
Ho2 C23 2.584(5)
Ho2 C27 2.613(5)
Ho2 C24 2.633(5)
Ho2 C26 2.635(6)
Ho2 C25 2.639(6)
Ho2 Ho4 3.4731(4)
Ho2 Ho3 3.6558(5)
Ho3 C35 2.612(5)
Ho3 C39 2.640(5)
Ho3 C36 2.640(5)
Ho3 C38 2.664(5)
Ho3 C37 2.668(5)
Ho3 Ho4 3.4791(4)
Ho3 Mo1 3.5644(6)
Ho4 C51 2.628(5)
Ho4 C50 2.635(5)
Ho4 C47 2.655(5)
Ho4 C49 2.662(5)
Ho4 C48 2.663(5)
Ho4 Mo1 3.1673(6)
Mo1 C5 2.243(6)
Mo1 C4 2.269(5)
Mo1 C1 2.296(6)
Mo1 C3 2.321(5)
Mo1 C2 2.351(6)
Si2 C32A 1.751(19)
Si2 C34 1.790(17)
Si2 C33 1.798(14)
Si2 C23 1.861(5)
Si2 C33A 1.872(15)
Si2 C32 1.985(14)
Si2 C34A 2.01(2)
Si4 C57 1.848(6)
Si4 C56 1.859(6)
Si4 C47 1.869(5)
Si4 C58 1.873(6)
C1 C5 1.407(8)
C1 C2 1.414(8)
C1 C6 1.491(8)
C2 C3 1.403(8)
C2 C7 1.514(7)
C3 C4 1.425(7)
C3 C8 1.509(7)
C4 C5 1.416(8)
C4 C9 1.479(8)
C5 C10 1.508(8)
C11 C15 1.381(12)
C11 C12 1.401(13)
C11 Si1 1.942(10)
C12 C13 1.359(11)
C12 C16 1.491(12)
C13 C14 1.352(13)
C13 C17 1.576(12)
C14 C15 1.323(12)
C14 C18 1.519(12)
C15 C19 1.613(17)
Si1 C22 1.817(10)
Si1 C21 1.838(11)
Si1 C20 1.911(13)
C11A C15A 1.529(2)
C11A C12A 1.559(4)
C11A Si1A 1.654(6)
C12A C13A 1.5332(15)
C12A C16A 1.6449(13)
C13A C17A 1.4498(14)
C13A C14A 1.5439
C14A C18A 1.48(2)
C14A C15A 1.553(2)
C15A C19A 1.36(3)
Si1A C21A 1.83(2)
Si1A C20A 1.85(2)
Si1A C22A 1.96(2)
C23 C24 1.422(7)
C23 C27 1.433(7)
C24 C25 1.381(7)
C24 C28 1.520(7)
C25 C26 1.376(8)
C25 C29 1.527(8)
C26 C27 1.428(8)
C26 C30 1.526(8)
C27 C31 1.493(7)
Si3 C44 1.846(7)
Si3 C46 1.855(6)
Si3 C35 1.860(6)
Si3 C45 1.871(7)
C35 C36 1.433(7)
C35 C39 1.443(7)
C36 C37 1.386(7)
C36 C40 1.508(7)
C37 C38 1.411(7)
C37 C41 1.507(8)
C38 C39 1.409(7)
C38 C42 1.516(7)
C39 C43 1.519(7)
C47 C48 1.417(7)
C47 C51 1.429(7)
C48 C49 1.422(7)
C48 C52 1.513(7)
C49 C50 1.407(7)
C49 C53 1.495(7)
C50 C51 1.398(7)
C50 C54 1.508(7)
C51 C55 1.507(7)
C59 C60 1.482(9)
C60 C65 1.369(9)
C60 C61 1.382(9)
C61 C62 1.368(9)
C62 C63 1.347(9)
C63 C64 1.374(8)
C64 C65 1.389(9)
